data_7057514
loop_
_publ_author_name
'Gonz\'alez, Iv\'an A.'
'Henr\'iquez, Marco A.'
'Cort\'es-Arriagada, Diego'
'Natali, Mirco'
'Daniliuc, Constantin G.'
'Dreyse, Paulina'
'Maze, Jer\'onimo'
'Rojas, Ren\'e S.'
'Salas, Cristian O.'
'Cabrera, Alan R.'

_publ_section_title
;
 Heteroleptic Cu(i) complexes bearing methoxycarbonyl-imidoylindazole and
 POP ligands -- an experimental and theoretical study of their
 photophysical properties
;
_journal_issue 15
_journal_name_full 'New Journal of Chemistry'
_journal_page_first 12576
_journal_paper_doi 10.1039/C8NJ00699G
_journal_volume 42
_journal_year 2018
_chemical_formula_sum 'C59 H55 Cu F6 N3 O3 P3'
_chemical_formula_weight 1124.51
_space_group_crystal_system triclinic
_space_group_IT_number 2
_space_group_name_Hall '-P 1'
_space_group_name_H-M_alt 'P -1'
_symmetry_space_group_name_Hall '-P 1'
_symmetry_space_group_name_H-M 'P -1'
_atom_sites_solution_hydrogens geom
_audit_update_record
;
2017-11-30 deposited with the CCDC.
2018-06-15 downloaded from the CCDC.
;
_cell_angle_alpha 95.3340(10)
_cell_angle_beta 91.6650(10)
_cell_angle_gamma 103.357(2)
_cell_formula_units_Z 2
_cell_length_a 12.0944(4)
_cell_length_b 15.3062(5)
_cell_length_c 15.7640(5)
_cell_measurement_reflns_used 9385
_cell_measurement_temperature 100.(2)
_cell_measurement_theta_max 27.4376
_cell_measurement_theta_min 2.3653
_cell_volume 2823.14(16)
_computing_cell_refinement 'SAINT V8.34A (Bruker AXS Inc., 2013)'
_computing_data_collection
;
APEX2 v.2014.1-1 (Bruker AXS Inc., 2014)

;
_computing_data_reduction 'SAINT V8.34A (Bruker AXS Inc., 2013)'
_computing_molecular_graphics 'XP (Sheldrick, 2014)'
_computing_publication_material 'SHELXL-2014 (Sheldrick, 2014)'
_computing_structure_refinement 'SHELXL-2014 (Sheldrick, 2014)'
_computing_structure_solution 'SHELXL-2014 (Sheldrick, 2014)'
_diffrn_ambient_temperature 100.(2)
_diffrn_detector_area_resol_mean 10.4167
_diffrn_measured_fraction_theta_full 0.998
_diffrn_measured_fraction_theta_max 0.998
_diffrn_measurement_device_type 'Bruker D8 Venture PHOTON 100 CMOS'
_diffrn_measurement_method 'omega and phi scans'
_diffrn_radiation_monochromator 'MX mirror'
_diffrn_radiation_type 'Mo K\a'
_diffrn_radiation_wavelength 0.71073
_diffrn_reflns_av_R_equivalents 0.0688
_diffrn_reflns_av_unetI/netI 0.0433
_diffrn_reflns_limit_h_max 14
_diffrn_reflns_limit_h_min -14
_diffrn_reflns_limit_k_max 18
_diffrn_reflns_limit_k_min -18
_diffrn_reflns_limit_l_max 18
_diffrn_reflns_limit_l_min -18
_diffrn_reflns_number 61282
_diffrn_reflns_theta_full 25.35
_diffrn_reflns_theta_max 25.35
_diffrn_reflns_theta_min 2.22
_diffrn_source 'Mo ImS'
_diffrn_source_type 'micro focus tube'
_exptl_absorpt_coefficient_mu 0.538
_exptl_absorpt_correction_T_max 0.98
_exptl_absorpt_correction_T_min 0.92
_exptl_absorpt_correction_type multi-scan
_exptl_absorpt_process_details
;
Bruker AXS (2014). SADABS, Version 2014/2, Bruker AXS Inc., Madison, Wisconsin,
USA.
;
_exptl_crystal_colour yellow
_exptl_crystal_density_diffrn 1.323
_exptl_crystal_density_method 'not measured'
_exptl_crystal_description plate
_exptl_crystal_F_000 1164
_exptl_crystal_size_max 0.211
_exptl_crystal_size_mid 0.159
_exptl_crystal_size_min 0.045
_platon_squeeze_details
;
A disordered toluene molecule was found in the asymmetrical
unit and could not be satisfactorily refined. The program 
SQUEEZE (A. L. Spek J. Appl. Cryst., 2003, 36, 7-13) was 
therefore used to remove mathematically the effect of the 
solvent.
The quoted formula and derived parameters are not included 
the squeezed solvent molecule.
;
_refine_diff_density_max 0.418
_refine_diff_density_min -0.444
_refine_ls_extinction_method none
_refine_ls_goodness_of_fit_ref 1.063
_refine_ls_hydrogen_treatment constr
_refine_ls_matrix_type full
_refine_ls_number_parameters 682
_refine_ls_number_reflns 10321
_refine_ls_number_restraints 0
_refine_ls_restrained_S_all 1.063
_refine_ls_R_factor_all 0.0550
_refine_ls_R_factor_gt 0.0377
_refine_ls_shift/su_max 0.001
_refine_ls_shift/su_mean 0.000
_refine_ls_structure_factor_coef Fsqd
_refine_ls_weighting_details 'w=1/[\s^2^(Fo^2^)+(0.0420P)^2^+1.2805P] where P=(Fo^2^+2Fc^2^)/3'
_refine_ls_weighting_scheme calc
_refine_ls_wR_factor_gt 0.0869
_refine_ls_wR_factor_ref 0.0925
_reflns_number_gt 8112
_reflns_number_total 10321
_reflns_threshold_expression 'I > 2\s(I)'
_cod_data_source_file c8nj00699g2.cif
_cod_data_source_block dan8269
_cod_depositor_comments 'Adding full bibliography for 7057513--7057515.cif.'
_cod_database_code 7057514

loop_
_space_group_symop_operation_xyz
'x, y, z'
'-x, -y, -z'

loop_
_atom_site_type_symbol
_atom_site_label
_atom_site_fract_x
_atom_site_fract_y
_atom_site_fract_z
_atom_site_U_iso_or_equiv
_atom_site_adp_type
_atom_site_calc_flag
_atom_site_refinement_flags_adp
_atom_site_refinement_flags_posn
_atom_site_occupancy
Cu Cu1 0.70226(2) 0.29467(2) 0.73665(2) 0.01250(8) Uani d . . 1
N N1 0.71694(15) 0.19058(12) 0.64725(11) 0.0138(4) Uani d . . 1
N N2 0.81156(15) 0.21760(12) 0.59954(11) 0.0120(4) Uani d . . 1
N N3 0.82254(15) 0.36220(12) 0.65768(11) 0.0109(4) Uani d . . 1
O O1 0.99080(16) -0.03630(12) 0.34662(11) 0.0317(4) Uani d . . 1
O O2 1.06280(15) 0.11348(11) 0.36863(10) 0.0249(4) Uani d . . 1
O O3 0.50995(13) 0.16810(10) 0.81297(9) 0.0167(3) Uani d . . 1
P P1 0.54142(5) 0.34258(4) 0.74892(3) 0.01300(13) Uani d . . 1
P P2 0.75980(5) 0.24458(4) 0.85916(3) 0.01425(13) Uani d . . 1
P P3 0.58853(6) 0.17124(5) 0.37126(4) 0.03041(17) Uani d . . 1
F F1 0.72061(16) 0.20924(17) 0.39654(12) 0.0697(6) Uani d . . 1
F F2 0.6079(2) 0.07442(14) 0.34418(12) 0.0767(7) Uani d . . 1
F F3 0.45525(14) 0.13641(13) 0.34648(10) 0.0489(5) Uani d . . 1
F F4 0.56811(14) 0.26930(11) 0.39954(10) 0.0423(4) Uani d . . 1
F F5 0.56543(17) 0.14574(12) 0.46590(9) 0.0493(5) Uani d . . 1
F F6 0.60898(14) 0.19777(14) 0.27669(10) 0.0509(5) Uani d . . 1
C C1 0.67650(19) 0.10397(15) 0.62464(14) 0.0163(5) Uani d . . 1
H H1 0.6115 0.0683 0.6477 0.02 Uiso calc U R 1
C C2 0.7418(2) 0.07011(15) 0.56152(14) 0.0170(5) Uani d . . 1
C C3 0.7324(2) -0.01361(16) 0.51496(15) 0.0242(6) Uani d . . 1
H H3 0.6719 -0.0635 0.5233 0.029 Uiso calc U R 1
C C4 0.8125(2) -0.02222(17) 0.45687(15) 0.0250(6) Uani d . . 1
H H4 0.8075 -0.0787 0.4246 0.03 Uiso calc U R 1
C C5 0.9024(2) 0.05218(16) 0.44454(14) 0.0198(5) Uani d . . 1
C C6 0.91183(19) 0.13583(16) 0.48843(13) 0.0160(5) Uani d . . 1
H H6 0.972 0.1857 0.4794 0.019 Uiso calc U R 1
C C7 0.82930(19) 0.14425(15) 0.54676(13) 0.0135(5) Uani d . . 1
C C8 0.85959(18) 0.30998(15) 0.60269(13) 0.0120(5) Uani d . . 1
C C9 0.94833(19) 0.33877(15) 0.54056(13) 0.0153(5) Uani d . . 1
H H9A 0.9722 0.4048 0.5459 0.023 Uiso calc U R 1
H H9B 0.9169 0.3167 0.4825 0.023 Uiso calc U R 1
H H9C 1.0141 0.3137 0.5525 0.023 Uiso calc U R 1
C C11 0.85962(18) 0.45871(15) 0.65550(13) 0.0124(5) Uani d . . 1
C C12 0.81778(18) 0.50030(15) 0.58973(13) 0.0129(5) Uani d . . 1
C C13 0.85135(19) 0.59445(15) 0.59400(14) 0.0169(5) Uani d . . 1
H H13 0.8226 0.6245 0.5514 0.02 Uiso calc U R 1
C C14 0.9252(2) 0.64505(16) 0.65847(14) 0.0190(5) Uani d . . 1
H H14 0.9479 0.7088 0.6592 0.023 Uiso calc U R 1
C C15 0.96565(19) 0.60213(16) 0.72184(14) 0.0177(5) Uani d . . 1
H H15 1.0173 0.6369 0.7656 0.021 Uiso calc U R 1
C C16 0.93231(18) 0.50928(15) 0.72285(13) 0.0145(5) Uani d . . 1
C C17 0.73851(18) 0.44915(15) 0.51567(13) 0.0144(5) Uani d . . 1
H H17 0.7231 0.3833 0.5228 0.017 Uiso calc U R 1
C C18 0.7917(2) 0.46401(17) 0.42884(14) 0.0192(5) Uani d . . 1
H H18A 0.7998 0.5271 0.4179 0.029 Uiso calc U R 1
H H18B 0.7424 0.4244 0.3836 0.029 Uiso calc U R 1
H H18C 0.8668 0.45 0.4299 0.029 Uiso calc U R 1
C C19 0.62541(19) 0.47710(17) 0.51589(15) 0.0199(5) Uani d . . 1
H H19A 0.5935 0.4708 0.572 0.03 Uiso calc U R 1
H H19B 0.5723 0.4383 0.4722 0.03 Uiso calc U R 1
H H19C 0.6377 0.5401 0.5035 0.03 Uiso calc U R 1
C C20 0.97571(19) 0.46200(16) 0.79266(13) 0.0155(5) Uani d . . 1
H H20 0.9162 0.4059 0.7991 0.019 Uiso calc U R 1
C C21 1.0839(2) 0.43307(17) 0.76642(14) 0.0220(5) Uani d . . 1
H H21A 1.0674 0.3922 0.7136 0.033 Uiso calc U R 1
H H21B 1.1105 0.402 0.8118 0.033 Uiso calc U R 1
H H21C 1.143 0.4865 0.7571 0.033 Uiso calc U R 1
C C22 0.9952(2) 0.51885(17) 0.87927(14) 0.0212(5) Uani d . . 1
H H22A 1.0588 0.5713 0.8768 0.032 Uiso calc U R 1
H H22B 1.013 0.4823 0.9233 0.032 Uiso calc U R 1
H H22C 0.9262 0.5393 0.8932 0.032 Uiso calc U R 1
C C31 0.9880(2) 0.03674(17) 0.38175(15) 0.0225(5) Uani d . . 1
C C32 1.1481(2) 0.1034(2) 0.30768(17) 0.0358(7) Uani d . . 1
H H32A 1.1935 0.0634 0.328 0.054 Uiso calc U R 1
H H32B 1.1979 0.1626 0.3018 0.054 Uiso calc U R 1
H H32C 1.1103 0.0773 0.2522 0.054 Uiso calc U R 1
C C41 0.47972(18) 0.31365(16) 0.85012(13) 0.0148(5) Uani d . . 1
C C42 0.47755(18) 0.22774(16) 0.87392(13) 0.0153(5) Uani d . . 1
C C43 0.44466(19) 0.20353(17) 0.95389(14) 0.0199(5) Uani d . . 1
H H43 0.4435 0.1447 0.9691 0.024 Uiso calc U R 1
C C44 0.41355(19) 0.26709(18) 1.01111(14) 0.0220(6) Uani d . . 1
H H44 0.3917 0.2518 1.0662 0.026 Uiso calc U R 1
C C45 0.41395(19) 0.35201(17) 0.98895(14) 0.0208(5) Uani d . . 1
H H45 0.3919 0.3947 1.0286 0.025 Uiso calc U R 1
C C46 0.44644(18) 0.37560(17) 0.90887(14) 0.0177(5) Uani d . . 1
H H46 0.446 0.4342 0.8939 0.021 Uiso calc U R 1
C C51 0.68087(19) 0.12769(16) 0.86307(14) 0.0176(5) Uani d . . 1
C C52 0.5640(2) 0.10327(16) 0.84057(13) 0.0174(5) Uani d . . 1
C C53 0.5005(2) 0.01565(17) 0.83949(16) 0.0257(6) Uani d . . 1
H H53 0.4216 0.0009 0.8233 0.031 Uiso calc U R 1
C C54 0.5539(2) -0.05081(18) 0.86250(17) 0.0317(6) Uani d . . 1
H H54 0.5113 -0.1114 0.8621 0.038 Uiso calc U R 1
C C55 0.6682(2) -0.02885(18) 0.88584(17) 0.0325(7) Uani d . . 1
H H55 0.7043 -0.0743 0.9017 0.039 Uiso calc U R 1
C C56 0.7310(2) 0.05946(17) 0.88623(16) 0.0268(6) Uani d . . 1
H H56 0.8098 0.0737 0.9026 0.032 Uiso calc U R 1
C C61 0.55920(19) 0.46507(16) 0.75390(13) 0.0162(5) Uani d . . 1
C C62 0.4766(2) 0.50658(16) 0.72387(14) 0.0185(5) Uani d . . 1
H H62 0.4045 0.4707 0.7026 0.022 Uiso calc U R 1
C C63 0.4986(2) 0.59970(17) 0.72479(15) 0.0234(6) Uani d . . 1
H H63 0.4418 0.627 0.7038 0.028 Uiso calc U R 1
C C64 0.6027(2) 0.65301(17) 0.75609(15) 0.0240(6) Uani d . . 1
H H64 0.6173 0.7168 0.7568 0.029 Uiso calc U R 1
C C65 0.6856(2) 0.61318(17) 0.78645(15) 0.0238(6) Uani d . . 1
H H65 0.757 0.6497 0.8085 0.029 Uiso calc U R 1
C C66 0.66455(19) 0.51993(16) 0.78471(14) 0.0187(5) Uani d . . 1
H H66 0.7224 0.493 0.8047 0.022 Uiso calc U R 1
C C71 0.42339(18) 0.30014(15) 0.67007(14) 0.0141(5) Uani d . . 1
C C72 0.4480(2) 0.28241(15) 0.58536(14) 0.0171(5) Uani d . . 1
H H72 0.5247 0.2875 0.5707 0.021 Uiso calc U R 1
C C73 0.3608(2) 0.25733(16) 0.52216(15) 0.0211(5) Uani d . . 1
H H73 0.3781 0.2466 0.4643 0.025 Uiso calc U R 1
C C74 0.2491(2) 0.24798(15) 0.54357(15) 0.0203(5) Uani d . . 1
H H74 0.1898 0.2308 0.5002 0.024 Uiso calc U R 1
C C75 0.2228(2) 0.26347(16) 0.62793(15) 0.0212(5) Uani d . . 1
H H75 0.1457 0.256 0.6424 0.025 Uiso calc U R 1
C C76 0.30947(19) 0.28990(16) 0.69077(15) 0.0182(5) Uani d . . 1
H H76 0.2917 0.3012 0.7485 0.022 Uiso calc U R 1
C C81 0.90904(19) 0.23811(15) 0.87074(14) 0.0158(5) Uani d . . 1
C C82 0.9543(2) 0.18961(16) 0.80649(14) 0.0192(5) Uani d . . 1
H H82 0.9071 0.1591 0.7585 0.023 Uiso calc U R 1
C C83 1.0676(2) 0.18574(17) 0.81228(15) 0.0235(6) Uani d . . 1
H H83 1.0971 0.1512 0.7692 0.028 Uiso calc U R 1
C C84 1.1381(2) 0.23220(17) 0.88098(15) 0.0240(6) Uani d . . 1
H H84 1.2159 0.2299 0.8847 0.029 Uiso calc U R 1
C C85 1.0946(2) 0.28177(17) 0.94381(15) 0.0228(6) Uani d . . 1
H H85 1.1431 0.3145 0.9903 0.027 Uiso calc U R 1
C C86 0.9808(2) 0.28421(16) 0.93962(14) 0.0192(5) Uani d . . 1
H H86 0.9514 0.3174 0.9838 0.023 Uiso calc U R 1
C C91 0.73598(19) 0.29768(18) 0.96374(14) 0.0211(6) Uani d . . 1
C C92 0.7277(2) 0.38643(19) 0.97185(16) 0.0275(6) Uani d . . 1
H H92 0.7335 0.4187 0.9229 0.033 Uiso calc U R 1
C C93 0.7109(2) 0.4293(3) 1.05019(19) 0.0448(9) Uani d . . 1
H H93 0.7065 0.4907 1.055 0.054 Uiso calc U R 1
C C94 0.7007(2) 0.3826(3) 1.1206(2) 0.0554(11) Uani d . . 1
H H94 0.6878 0.4116 1.1741 0.066 Uiso calc U R 1
C C95 0.7091(3) 0.2944(3) 1.11468(17) 0.0552(11) Uani d . . 1
H H95 0.7024 0.2629 1.1641 0.066 Uiso calc U R 1
C C96 0.7274(2) 0.2503(2) 1.03584(16) 0.0376(8) Uani d . . 1
H H96 0.734 0.1894 1.0317 0.045 Uiso calc U R 1

loop_
_atom_site_aniso_label
_atom_site_aniso_U_11
_atom_site_aniso_U_22
_atom_site_aniso_U_33
_atom_site_aniso_U_12
_atom_site_aniso_U_13
_atom_site_aniso_U_23
Cu1 0.01265(14) 0.01371(16) 0.01138(14) 0.00259(11) 0.00389(10) 0.00284(10)
N1 0.0148(10) 0.0151(11) 0.0113(9) 0.0014(8) 0.0026(7) 0.0050(8)
N2 0.0139(9) 0.0083(10) 0.0133(9) 0.0011(8) 0.0041(7) 0.0008(7)
N3 0.0122(9) 0.0092(10) 0.0105(9) 0.0012(8) 0.0005(7) 0.0010(7)
O1 0.0434(12) 0.0234(11) 0.0292(10) 0.0125(9) 0.0099(8) -0.0067(8)
O2 0.0322(10) 0.0223(10) 0.0229(9) 0.0102(8) 0.0132(7) 0.0020(7)
O3 0.0195(8) 0.0162(9) 0.0140(8) 0.0026(7) 0.0033(6) 0.0017(6)
P1 0.0121(3) 0.0158(3) 0.0114(3) 0.0032(2) 0.0031(2) 0.0024(2)
P2 0.0141(3) 0.0154(3) 0.0121(3) 0.0005(2) 0.0011(2) 0.0031(2)
P3 0.0404(4) 0.0346(4) 0.0196(3) 0.0136(3) 0.0022(3) 0.0075(3)
F1 0.0374(11) 0.122(2) 0.0555(12) 0.0283(12) -0.0088(9) 0.0166(12)
F2 0.146(2) 0.0595(14) 0.0454(12) 0.0623(15) 0.0319(13) 0.0062(10)
F3 0.0426(10) 0.0570(12) 0.0353(9) -0.0115(9) 0.0044(8) 0.0022(8)
F4 0.0509(11) 0.0296(10) 0.0468(10) 0.0085(8) -0.0009(8) 0.0099(8)
F5 0.0852(14) 0.0552(12) 0.0220(8) 0.0408(11) 0.0117(8) 0.0145(8)
F6 0.0447(11) 0.0820(14) 0.0253(9) 0.0060(10) 0.0061(7) 0.0223(9)
C1 0.0192(12) 0.0114(12) 0.0163(11) -0.0020(10) 0.0029(9) 0.0045(9)
C2 0.0222(13) 0.0118(12) 0.0171(11) 0.0036(10) 0.0021(9) 0.0029(9)
C3 0.0334(15) 0.0098(13) 0.0268(13) -0.0012(11) 0.0069(11) 0.0018(10)
C4 0.0394(16) 0.0103(13) 0.0247(13) 0.0053(11) 0.0065(11) -0.0014(10)
C5 0.0285(14) 0.0156(13) 0.0166(12) 0.0074(11) 0.0024(10) 0.0032(10)
C6 0.0194(12) 0.0135(12) 0.0155(11) 0.0050(10) 0.0010(9) 0.0012(9)
C7 0.0188(12) 0.0099(12) 0.0125(11) 0.0047(9) -0.0007(9) 0.0022(9)
C8 0.0123(11) 0.0134(12) 0.0106(10) 0.0032(9) -0.0009(8) 0.0019(9)
C9 0.0174(12) 0.0124(12) 0.0159(11) 0.0022(10) 0.0065(9) 0.0018(9)
C11 0.0127(11) 0.0096(12) 0.0147(11) 0.0012(9) 0.0067(8) 0.0013(9)
C12 0.0115(11) 0.0132(12) 0.0144(11) 0.0029(9) 0.0070(8) 0.0027(9)
C13 0.0204(12) 0.0153(13) 0.0171(12) 0.0061(10) 0.0079(9) 0.0064(9)
C14 0.0243(13) 0.0108(12) 0.0207(12) 0.0007(10) 0.0091(10) 0.0012(9)
C15 0.0189(12) 0.0146(13) 0.0165(12) -0.0016(10) 0.0041(9) -0.0021(9)
C16 0.0129(11) 0.0161(12) 0.0137(11) 0.0019(9) 0.0067(9) 0.0001(9)
C17 0.0152(11) 0.0128(12) 0.0154(11) 0.0020(9) 0.0022(9) 0.0051(9)
C18 0.0214(13) 0.0211(14) 0.0144(11) 0.0026(10) 0.0015(9) 0.0039(10)
C19 0.0174(12) 0.0235(14) 0.0201(12) 0.0050(10) 0.0033(9) 0.0080(10)
C20 0.0188(12) 0.0141(12) 0.0120(11) -0.0001(10) 0.0032(9) 0.0013(9)
C21 0.0264(14) 0.0250(14) 0.0154(12) 0.0082(11) 0.0005(10) 0.0004(10)
C22 0.0223(13) 0.0264(15) 0.0138(11) 0.0042(11) 0.0024(9) -0.0002(10)
C31 0.0315(14) 0.0207(14) 0.0175(12) 0.0101(12) 0.0027(10) 0.0021(10)
C32 0.0413(17) 0.0416(18) 0.0314(15) 0.0196(14) 0.0224(13) 0.0081(13)
C41 0.0092(11) 0.0222(13) 0.0125(11) 0.0021(9) 0.0014(8) 0.0026(9)
C42 0.0088(11) 0.0201(13) 0.0142(11) -0.0013(9) -0.0001(8) -0.0008(9)
C43 0.0160(12) 0.0216(14) 0.0200(12) -0.0013(10) 0.0021(9) 0.0062(10)
C44 0.0173(12) 0.0345(16) 0.0125(11) 0.0011(11) 0.0060(9) 0.0046(10)
C45 0.0146(12) 0.0294(15) 0.0173(12) 0.0042(11) 0.0034(9) -0.0010(10)
C46 0.0112(11) 0.0229(14) 0.0182(12) 0.0026(10) 0.0018(9) 0.0010(10)
C51 0.0192(12) 0.0169(13) 0.0145(11) -0.0011(10) 0.0003(9) 0.0047(9)
C52 0.0226(13) 0.0178(13) 0.0112(11) 0.0019(10) 0.0036(9) 0.0044(9)
C53 0.0236(14) 0.0217(14) 0.0279(14) -0.0036(11) 0.0012(11) 0.0060(11)
C54 0.0369(16) 0.0161(14) 0.0386(16) -0.0039(12) 0.0008(12) 0.0107(12)
C55 0.0377(16) 0.0216(15) 0.0405(16) 0.0065(13) -0.0009(13) 0.0168(12)
C56 0.0282(14) 0.0236(15) 0.0290(14) 0.0038(12) -0.0033(11) 0.0121(11)
C61 0.0192(12) 0.0199(13) 0.0106(11) 0.0059(10) 0.0072(9) 0.0022(9)
C62 0.0188(12) 0.0200(13) 0.0174(12) 0.0054(10) 0.0046(9) 0.0023(10)
C63 0.0305(14) 0.0246(15) 0.0189(12) 0.0122(12) 0.0078(10) 0.0058(10)
C64 0.0349(15) 0.0145(13) 0.0229(13) 0.0046(11) 0.0126(11) 0.0028(10)
C65 0.0264(14) 0.0212(14) 0.0200(13) -0.0009(11) 0.0071(10) -0.0026(10)
C66 0.0177(12) 0.0242(14) 0.0144(11) 0.0053(10) 0.0055(9) 0.0006(10)
C71 0.0147(12) 0.0108(12) 0.0173(11) 0.0035(9) 0.0001(9) 0.0032(9)
C72 0.0190(12) 0.0138(12) 0.0180(12) 0.0011(10) 0.0035(9) 0.0046(9)
C73 0.0312(14) 0.0143(13) 0.0166(12) 0.0028(11) -0.0004(10) 0.0018(10)
C74 0.0245(13) 0.0119(13) 0.0231(13) 0.0024(10) -0.0090(10) 0.0017(10)
C75 0.0172(12) 0.0181(13) 0.0289(13) 0.0051(10) -0.0024(10) 0.0043(10)
C76 0.0197(12) 0.0180(13) 0.0183(12) 0.0061(10) 0.0029(9) 0.0034(10)
C81 0.0158(12) 0.0149(13) 0.0163(11) 0.0008(10) 0.0018(9) 0.0061(9)
C82 0.0193(12) 0.0181(13) 0.0184(12) 0.0013(10) -0.0023(9) 0.0006(10)
C83 0.0255(14) 0.0233(14) 0.0235(13) 0.0093(11) 0.0042(10) 0.0011(10)
C84 0.0178(13) 0.0297(15) 0.0266(13) 0.0080(11) 0.0021(10) 0.0074(11)
C85 0.0209(13) 0.0274(15) 0.0178(12) 0.0017(11) -0.0036(10) 0.0027(10)
C86 0.0214(13) 0.0186(13) 0.0167(12) 0.0022(10) 0.0025(9) 0.0027(10)
C91 0.0093(11) 0.0359(16) 0.0140(12) -0.0020(11) 0.0017(9) 0.0000(10)
C92 0.0183(13) 0.0411(18) 0.0231(13) 0.0128(12) -0.0047(10) -0.0104(12)
C93 0.0207(15) 0.074(2) 0.0369(18) 0.0211(15) -0.0079(12) -0.0307(17)
C94 0.0182(15) 0.101(3) 0.0301(18) -0.0052(18) 0.0046(12) -0.0320(19)
C95 0.0308(17) 0.097(3) 0.0141(14) -0.0321(19) 0.0053(12) 0.0024(16)
C96 0.0339(16) 0.050(2) 0.0175(13) -0.0144(14) 0.0013(11) 0.0076(13)

loop_
_atom_type_symbol
_atom_type_description
_atom_type_scat_dispersion_real
_atom_type_scat_dispersion_imag
_atom_type_scat_source
C C 0.0033 0.0016 'International Tables Vol C Tables 4.2.6.8 and 6.1.1.4'
H H 0.0000 0.0000 'International Tables Vol C Tables 4.2.6.8 and 6.1.1.4'
N N 0.0061 0.0033 'International Tables Vol C Tables 4.2.6.8 and 6.1.1.4'
O O 0.0106 0.0060 'International Tables Vol C Tables 4.2.6.8 and 6.1.1.4'
P P 0.1023 0.0942 'International Tables Vol C Tables 4.2.6.8 and 6.1.1.4'
Cu Cu 0.3201 1.2651 'International Tables Vol C Tables 4.2.6.8 and 6.1.1.4'
F F 0.0171 0.0103 'International Tables Vol C Tables 4.2.6.8 and 6.1.1.4'

loop_
_geom_angle_atom_site_label_1
_geom_angle_atom_site_label_2
_geom_angle_atom_site_label_3
_geom_angle
N1 Cu1 N3 78.34(7)
N1 Cu1 P1 122.48(5)
N3 Cu1 P1 116.70(5)
N1 Cu1 P2 100.76(5)
N3 Cu1 P2 120.35(5)
P1 Cu1 P2 113.17(2)
C1 N1 N2 106.54(18)
C1 N1 Cu1 142.50(15)
N2 N1 Cu1 110.37(13)
N1 N2 C8 117.33(17)
N1 N2 C7 110.17(17)
C8 N2 C7 131.73(18)
C8 N3 C11 118.71(18)
C8 N3 Cu1 114.38(14)
C11 N3 Cu1 126.75(13)
C31 O2 C32 115.3(2)
C42 O3 C52 118.60(16)
C71 P1 C41 103.95(10)
C71 P1 C61 102.80(10)
C41 P1 C61 103.88(10)
C71 P1 Cu1 120.05(8)
C41 P1 Cu1 109.34(7)
C61 P1 Cu1 115.14(8)
C91 P2 C51 102.08(11)
C91 P2 C81 102.53(10)
C51 P2 C81 103.38(11)
C91 P2 Cu1 120.60(8)
C51 P2 Cu1 108.39(7)
C81 P2 Cu1 117.59(7)
F2 P3 F6 90.47(11)
F2 P3 F5 90.50(10)
F6 P3 F5 178.60(11)
F2 P3 F1 91.07(14)
F6 P3 F1 90.31(10)
F5 P3 F1 90.67(11)
F2 P3 F3 90.83(13)
F6 P3 F3 89.49(9)
F5 P3 F3 89.50(10)
F1 P3 F3 178.10(13)
F2 P3 F4 179.45(11)
F6 P3 F4 90.03(10)
F5 P3 F4 88.99(9)
F1 P3 F4 89.15(11)
F3 P3 F4 88.96(10)
N1 C1 C2 111.8(2)
N1 C1 H1 124.1
C2 C1 H1 124.1
C3 C2 C7 120.3(2)
C3 C2 C1 134.3(2)
C7 C2 C1 105.4(2)
C4 C3 C2 118.5(2)
C4 C3 H3 120.7
C2 C3 H3 120.7
C3 C4 C5 120.6(2)
C3 C4 H4 119.7
C5 C4 H4 119.7
C6 C5 C4 121.8(2)
C6 C5 C31 120.8(2)
C4 C5 C31 117.4(2)
C5 C6 C7 117.2(2)
C5 C6 H6 121.4
C7 C6 H6 121.4
N2 C7 C6 132.4(2)
N2 C7 C2 106.15(19)
C6 C7 C2 121.5(2)
N3 C8 N2 117.25(19)
N3 C8 C9 126.2(2)
N2 C8 C9 116.53(19)
C8 C9 H9A 109.5
C8 C9 H9B 109.5
H9A C9 H9B 109.5
C8 C9 H9C 109.5
H9A C9 H9C 109.5
H9B C9 H9C 109.5
C12 C11 C16 121.7(2)
C12 C11 N3 119.91(19)
C16 C11 N3 118.33(19)
C13 C12 C11 117.2(2)
C13 C12 C17 118.86(19)
C11 C12 C17 123.9(2)
C14 C13 C12 121.9(2)
C14 C13 H13 119.0
C12 C13 H13 119.0
C15 C14 C13 119.5(2)
C15 C14 H14 120.3
C13 C14 H14 120.3
C14 C15 C16 121.3(2)
C14 C15 H15 119.3
C16 C15 H15 119.3
C15 C16 C11 118.3(2)
C15 C16 C20 121.5(2)
C11 C16 C20 120.1(2)
C12 C17 C19 110.72(19)
C12 C17 C18 111.98(18)
C19 C17 C18 109.36(18)
C12 C17 H17 108.2
C19 C17 H17 108.2
C18 C17 H17 108.2
C17 C18 H18A 109.5
C17 C18 H18B 109.5
H18A C18 H18B 109.5
C17 C18 H18C 109.5
H18A C18 H18C 109.5
H18B C18 H18C 109.5
C17 C19 H19A 109.5
C17 C19 H19B 109.5
H19A C19 H19B 109.5
C17 C19 H19C 109.5
H19A C19 H19C 109.5
H19B C19 H19C 109.5
C16 C20 C22 112.95(19)
C16 C20 C21 110.32(17)
C22 C20 C21 111.01(19)
C16 C20 H20 107.4
C22 C20 H20 107.4
C21 C20 H20 107.4
C20 C21 H21A 109.5
C20 C21 H21B 109.5
H21A C21 H21B 109.5
C20 C21 H21C 109.5
H21A C21 H21C 109.5
H21B C21 H21C 109.5
C20 C22 H22A 109.5
C20 C22 H22B 109.5
H22A C22 H22B 109.5
C20 C22 H22C 109.5
H22A C22 H22C 109.5
H22B C22 H22C 109.5
O1 C31 O2 123.2(2)
O1 C31 C5 124.3(2)
O2 C31 C5 112.5(2)
O2 C32 H32A 109.5
O2 C32 H32B 109.5
H32A C32 H32B 109.5
O2 C32 H32C 109.5
H32A C32 H32C 109.5
H32B C32 H32C 109.5
C42 C41 C46 118.2(2)
C42 C41 P1 117.81(17)
C46 C41 P1 123.65(18)
C43 C42 O3 122.2(2)
C43 C42 C41 121.7(2)
O3 C42 C41 116.06(19)
C44 C43 C42 118.6(2)
C44 C43 H43 120.7
C42 C43 H43 120.7
C45 C44 C43 120.8(2)
C45 C44 H44 119.6
C43 C44 H44 119.6
C44 C45 C46 120.2(2)
C44 C45 H45 119.9
C46 C45 H45 119.9
C45 C46 C41 120.4(2)
C45 C46 H46 119.8
C41 C46 H46 119.8
C56 C51 C52 116.9(2)
C56 C51 P2 123.51(18)
C52 C51 P2 119.54(18)
C53 C52 O3 118.1(2)
C53 C52 C51 122.3(2)
O3 C52 C51 119.5(2)
C52 C53 C54 119.0(2)
C52 C53 H53 120.5
C54 C53 H53 120.5
C55 C54 C53 120.1(2)
C55 C54 H54 120.0
C53 C54 H54 120.0
C54 C55 C56 120.2(3)
C54 C55 H55 119.9
C56 C55 H55 119.9
C55 C56 C51 121.4(2)
C55 C56 H56 119.3
C51 C56 H56 119.3
C62 C61 C66 118.2(2)
C62 C61 P1 123.85(18)
C66 C61 P1 117.83(18)
C63 C62 C61 120.7(2)
C63 C62 H62 119.7
C61 C62 H62 119.7
C64 C63 C62 120.4(2)
C64 C63 H63 119.8
C62 C63 H63 119.8
C63 C64 C65 119.7(2)
C63 C64 H64 120.1
C65 C64 H64 120.1
C64 C65 C66 120.1(2)
C64 C65 H65 119.9
C66 C65 H65 119.9
C65 C66 C61 120.8(2)
C65 C66 H66 119.6
C61 C66 H66 119.6
C72 C71 C76 119.0(2)
C72 C71 P1 118.48(17)
C76 C71 P1 122.41(17)
C73 C72 C71 120.3(2)
C73 C72 H72 119.8
C71 C72 H72 119.8
C74 C73 C72 120.0(2)
C74 C73 H73 120.0
C72 C73 H73 120.0
C73 C74 C75 120.6(2)
C73 C74 H74 119.7
C75 C74 H74 119.7
C76 C75 C74 119.6(2)
C76 C75 H75 120.2
C74 C75 H75 120.2
C75 C76 C71 120.6(2)
C75 C76 H76 119.7
C71 C76 H76 119.7
C86 C81 C82 118.7(2)
C86 C81 P2 121.97(18)
C82 C81 P2 119.20(17)
C83 C82 C81 120.5(2)
C83 C82 H82 119.7
C81 C82 H82 119.7
C82 C83 C84 120.2(2)
C82 C83 H83 119.9
C84 C83 H83 119.9
C85 C84 C83 119.7(2)
C85 C84 H84 120.2
C83 C84 H84 120.2
C84 C85 C86 120.6(2)
C84 C85 H85 119.7
C86 C85 H85 119.7
C85 C86 C81 120.3(2)
C85 C86 H86 119.8
C81 C86 H86 119.8
C92 C91 C96 119.3(2)
C92 C91 P2 119.45(18)
C96 C91 P2 121.2(2)
C91 C92 C93 121.2(3)
C91 C92 H92 119.4
C93 C92 H92 119.4
C94 C93 C92 119.6(3)
C94 C93 H93 120.2
C92 C93 H93 120.2
C93 C94 C95 120.7(3)
C93 C94 H94 119.7
C95 C94 H94 119.7
C94 C95 C96 120.4(3)
C94 C95 H95 119.8
C96 C95 H95 119.8
C91 C96 C95 118.8(3)
C91 C96 H96 120.6
C95 C96 H96 120.6

loop_
_geom_bond_atom_site_label_1
_geom_bond_atom_site_label_2
_geom_bond_distance
Cu1 N1 2.0696(19)
Cu1 N3 2.0938(17)
Cu1 P1 2.2391(6)
Cu1 P2 2.2903(6)
N1 C1 1.314(3)
N1 N2 1.391(2)
N2 C8 1.395(3)
N2 C7 1.395(3)
N3 C8 1.285(3)
N3 C11 1.445(3)
O1 C31 1.209(3)
O2 C31 1.344(3)
O2 C32 1.454(3)
O3 C42 1.391(3)
O3 C52 1.401(3)
P1 C71 1.823(2)
P1 C41 1.829(2)
P1 C61 1.831(2)
P2 C91 1.830(2)
P2 C51 1.831(2)
P2 C81 1.835(2)
P3 F2 1.576(2)
P3 F6 1.5926(16)
P3 F5 1.5931(16)
P3 F1 1.594(2)
P3 F3 1.6009(18)
P3 F4 1.6017(18)
C1 C2 1.422(3)
C1 H1 0.95
C2 C3 1.395(3)
C2 C7 1.404(3)
C3 C4 1.372(3)
C3 H3 0.95
C4 C5 1.414(3)
C4 H4 0.95
C5 C6 1.376(3)
C5 C31 1.495(3)
C6 C7 1.396(3)
C6 H6 0.95
C8 C9 1.493(3)
C9 H9A 0.98
C9 H9B 0.98
C9 H9C 0.98
C11 C12 1.406(3)
C11 C16 1.406(3)
C12 C13 1.399(3)
C12 C17 1.521(3)
C13 C14 1.383(3)
C13 H13 0.95
C14 C15 1.382(3)
C14 H14 0.95
C15 C16 1.386(3)
C15 H15 0.95
C16 C20 1.517(3)
C17 C19 1.525(3)
C17 C18 1.543(3)
C17 H17 1.0
C18 H18A 0.98
C18 H18B 0.98
C18 H18C 0.98
C19 H19A 0.98
C19 H19B 0.98
C19 H19C 0.98
C20 C22 1.530(3)
C20 C21 1.531(3)
C20 H20 1.0
C21 H21A 0.98
C21 H21B 0.98
C21 H21C 0.98
C22 H22A 0.98
C22 H22B 0.98
C22 H22C 0.98
C32 H32A 0.98
C32 H32B 0.98
C32 H32C 0.98
C41 C42 1.395(3)
C41 C46 1.398(3)
C42 C43 1.390(3)
C43 C44 1.388(3)
C43 H43 0.95
C44 C45 1.376(4)
C44 H44 0.95
C45 C46 1.388(3)
C45 H45 0.95
C46 H46 0.95
C51 C56 1.394(3)
C51 C52 1.402(3)
C52 C53 1.381(3)
C53 C54 1.394(4)
C53 H53 0.95
C54 C55 1.376(4)
C54 H54 0.95
C55 C56 1.388(4)
C55 H55 0.95
C56 H56 0.95
C61 C62 1.396(3)
C61 C66 1.399(3)
C62 C63 1.387(3)
C62 H62 0.95
C63 C64 1.381(4)
C63 H63 0.95
C64 C65 1.383(4)
C64 H64 0.95
C65 C66 1.388(3)
C65 H65 0.95
C66 H66 0.95
C71 C72 1.392(3)
C71 C76 1.402(3)
C72 C73 1.390(3)
C72 H72 0.95
C73 C74 1.381(3)
C73 H73 0.95
C74 C75 1.388(3)
C74 H74 0.95
C75 C76 1.383(3)
C75 H75 0.95
C76 H76 0.95
C81 C86 1.396(3)
C81 C82 1.399(3)
C82 C83 1.385(3)
C82 H82 0.95
C83 C84 1.389(3)
C83 H83 0.95
C84 C85 1.382(3)
C84 H84 0.95
C85 C86 1.385(3)
C85 H85 0.95
C86 H86 0.95
C91 C92 1.380(4)
C91 C96 1.398(4)
C92 C93 1.387(4)
C92 H92 0.95
C93 C94 1.368(5)
C93 H93 0.95
C94 C95 1.372(5)
C94 H94 0.95
C95 C96 1.407(4)
C95 H95 0.95
C96 H96 0.95

loop_
_geom_torsion_atom_site_label_1
_geom_torsion_atom_site_label_2
_geom_torsion_atom_site_label_3
_geom_torsion_atom_site_label_4
_geom_torsion
C1 N1 N2 C8 170.59(18)
Cu1 N1 N2 C8 -16.2(2)
C1 N1 N2 C7 -0.5(2)
Cu1 N1 N2 C7 172.70(13)
N2 N1 C1 C2 0.0(2)
Cu1 N1 C1 C2 -169.60(18)
N1 C1 C2 C3 -176.8(3)
N1 C1 C2 C7 0.6(3)
C7 C2 C3 C4 2.1(4)
C1 C2 C3 C4 179.2(3)
C2 C3 C4 C5 0.0(4)
C3 C4 C5 C6 -1.4(4)
C3 C4 C5 C31 178.4(2)
C4 C5 C6 C7 0.7(3)
C31 C5 C6 C7 -179.1(2)
N1 N2 C7 C6 -179.3(2)
C8 N2 C7 C6 11.3(4)
N1 N2 C7 C2 0.9(2)
C8 N2 C7 C2 -168.5(2)
C5 C6 C7 N2 -178.4(2)
C5 C6 C7 C2 1.4(3)
C3 C2 C7 N2 177.0(2)
C1 C2 C7 N2 -0.9(2)
C3 C2 C7 C6 -2.9(3)
C1 C2 C7 C6 179.3(2)
C11 N3 C8 N2 -172.22(17)
Cu1 N3 C8 N2 3.4(2)
C11 N3 C8 C9 6.8(3)
Cu1 N3 C8 C9 -177.61(17)
N1 N2 C8 N3 8.9(3)
C7 N2 C8 N3 177.7(2)
N1 N2 C8 C9 -170.23(17)
C7 N2 C8 C9 -1.4(3)
C8 N3 C11 C12 72.6(3)
Cu1 N3 C11 C12 -102.4(2)
C8 N3 C11 C16 -111.1(2)
Cu1 N3 C11 C16 74.0(2)
C16 C11 C12 C13 -0.1(3)
N3 C11 C12 C13 176.16(18)
C16 C11 C12 C17 -179.6(2)
N3 C11 C12 C17 -3.4(3)
C11 C12 C13 C14 1.9(3)
C17 C12 C13 C14 -178.6(2)
C12 C13 C14 C15 -1.4(3)
C13 C14 C15 C16 -1.0(3)
C14 C15 C16 C11 2.7(3)
C14 C15 C16 C20 -179.5(2)
C12 C11 C16 C15 -2.1(3)
N3 C11 C16 C15 -178.44(19)
C12 C11 C16 C20 180.00(19)
N3 C11 C16 C20 3.7(3)
C13 C12 C17 C19 -61.3(2)
C11 C12 C17 C19 118.3(2)
C13 C12 C17 C18 61.1(3)
C11 C12 C17 C18 -119.4(2)
C15 C16 C20 C22 33.6(3)
C11 C16 C20 C22 -148.6(2)
C15 C16 C20 C21 -91.3(3)
C11 C16 C20 C21 86.5(2)
C32 O2 C31 O1 0.7(3)
C32 O2 C31 C5 -179.6(2)
C6 C5 C31 O1 173.2(2)
C4 C5 C31 O1 -6.6(4)
C6 C5 C31 O2 -6.4(3)
C4 C5 C31 O2 173.7(2)
C71 P1 C41 C42 85.82(18)
C61 P1 C41 C42 -166.93(17)
Cu1 P1 C41 C42 -43.53(18)
C71 P1 C41 C46 -101.50(19)
C61 P1 C41 C46 5.7(2)
Cu1 P1 C41 C46 129.15(17)
C52 O3 C42 C43 -31.7(3)
C52 O3 C42 C41 148.4(2)
C46 C41 C42 C43 -0.7(3)
P1 C41 C42 C43 172.38(17)
C46 C41 C42 O3 179.19(18)
P1 C41 C42 O3 -7.7(3)
O3 C42 C43 C44 180.0(2)
C41 C42 C43 C44 -0.1(3)
C42 C43 C44 C45 0.7(3)
C43 C44 C45 C46 -0.5(4)
C44 C45 C46 C41 -0.4(3)
C42 C41 C46 C45 1.0(3)
P1 C41 C46 C45 -171.69(17)
C91 P2 C51 C56 -95.6(2)
C81 P2 C51 C56 10.6(2)
Cu1 P2 C51 C56 136.08(19)
C91 P2 C51 C52 85.46(19)
C81 P2 C51 C52 -168.34(18)
Cu1 P2 C51 C52 -42.8(2)
C42 O3 C52 C53 102.6(2)
C42 O3 C52 C51 -81.3(2)
C56 C51 C52 C53 -1.2(3)
P2 C51 C52 C53 177.81(18)
C56 C51 C52 O3 -177.1(2)
P2 C51 C52 O3 1.9(3)
O3 C52 C53 C54 176.8(2)
C51 C52 C53 C54 0.8(4)
C52 C53 C54 C55 0.0(4)
C53 C54 C55 C56 -0.3(4)
C54 C55 C56 C51 -0.2(4)
C52 C51 C56 C55 0.9(4)
P2 C51 C56 C55 -178.1(2)
C71 P1 C61 C62 17.5(2)
C41 P1 C61 C62 -90.6(2)
Cu1 P1 C61 C62 149.92(16)
C71 P1 C61 C66 -158.27(17)
C41 P1 C61 C66 93.63(18)
Cu1 P1 C61 C66 -25.90(19)
C66 C61 C62 C63 -0.1(3)
P1 C61 C62 C63 -175.89(17)
C61 C62 C63 C64 -0.5(3)
C62 C63 C64 C65 0.2(3)
C63 C64 C65 C66 0.6(3)
C64 C65 C66 C61 -1.2(3)
C62 C61 C66 C65 0.9(3)
P1 C61 C66 C65 176.97(17)
C41 P1 C71 C72 -157.93(18)
C61 P1 C71 C72 94.03(19)
Cu1 P1 C71 C72 -35.4(2)
C41 P1 C71 C76 25.9(2)
C61 P1 C71 C76 -82.1(2)
Cu1 P1 C71 C76 148.49(16)
C76 C71 C72 C73 1.7(3)
P1 C71 C72 C73 -174.53(17)
C71 C72 C73 C74 -1.4(3)
C72 C73 C74 C75 0.0(4)
C73 C74 C75 C76 1.1(4)
C74 C75 C76 C71 -0.7(4)
C72 C71 C76 C75 -0.6(3)
P1 C71 C76 C75 175.46(18)
C91 P2 C81 C86 -12.2(2)
C51 P2 C81 C86 -118.03(19)
Cu1 P2 C81 C86 122.62(17)
C91 P2 C81 C82 171.38(19)
C51 P2 C81 C82 65.5(2)
Cu1 P2 C81 C82 -53.8(2)
C86 C81 C82 C83 1.5(3)
P2 C81 C82 C83 178.10(18)
C81 C82 C83 C84 -1.8(4)
C82 C83 C84 C85 0.5(4)
C83 C84 C85 C86 1.1(4)
C84 C85 C86 C81 -1.4(4)
C82 C81 C86 C85 0.1(3)
P2 C81 C86 C85 -176.40(18)
C51 P2 C91 C92 -146.41(19)
C81 P2 C91 C92 106.7(2)
Cu1 P2 C91 C92 -26.3(2)
C51 P2 C91 C96 34.4(2)
C81 P2 C91 C96 -72.5(2)
Cu1 P2 C91 C96 154.50(17)
C96 C91 C92 C93 -0.1(4)
P2 C91 C92 C93 -179.28(19)
C91 C92 C93 C94 -0.9(4)
C92 C93 C94 C95 1.2(4)
C93 C94 C95 C96 -0.4(5)
C92 C91 C96 C95 0.8(4)
P2 C91 C96 C95 -180.0(2)
C94 C95 C96 C91 -0.6(4)

loop_
_platon_squeeze_void_nr
_platon_squeeze_void_average_x
_platon_squeeze_void_average_y
_platon_squeeze_void_average_z
_platon_squeeze_void_volume
_platon_squeeze_void_count_electrons
1 0.000 0.000 0.000 330.3 29.1
